data_4510284
loop_
_publ_author_name
'Grecu, Tudor'
'Adams, Harry'
'Hunter, Christopher A.'
'McCabe, James F.'
'Portell, Anna'
'Prohens, Rafel'

_publ_section_title
;
 Virtual Screening Identifies New Cocrystals of Nalidixic Acid
;
_journal_issue 4
_journal_name_full 'Crystal Growth &amp; Design'
_journal_page_first 1749
_journal_paper_doi 10.1021/cg401889h
_journal_volume 14
_journal_year 2014
_chemical_formula_moiety 'C12 H12 N2 O3, 2(C8 H7 N)'
_chemical_formula_sum 'C28 H26 N4 O3'
_chemical_formula_weight 466.53
_chemical_name_systematic ' ?'
_space_group_IT_number 2
_symmetry_cell_setting triclinic
_symmetry_space_group_name_Hall '-P 1'
_symmetry_space_group_name_H-M 'P -1'
_cell_angle_alpha 96.0718(8)
_cell_angle_beta 93.5031(11)
_cell_angle_gamma 91.5041(10)
_cell_formula_units_Z 2
_cell_length_a 13.2492(2)
_cell_length_b 10.82380(14)
_cell_length_c 8.37998(10)
_cell_measurement_temperature 293
_cell_volume 1192.12(3)
_computing_structure_refinement FULLPROF
_diffrn_ambient_temperature 293
_diffrn_radiation_type 'Cu K\a'
_diffrn_radiation_wavelength 1.54175
_diffrn_source 'rotating-anode X-ray tube'
_pd_char_colour colourless
_pd_instr_location ' ?'
_pd_meas_2theta_range_inc 0.013002
_pd_meas_2theta_range_max 69.98200
_pd_meas_2theta_range_min 2.01800
_pd_meas_number_of_points 5229
_pd_proc_2theta_range_inc 0.013002
_pd_proc_2theta_range_max 70.0211
_pd_proc_2theta_range_min 2.0571
_pd_proc_ls_pref_orient_corr ' ?'
_pd_proc_ls_prof_R_factor 4.6274
_pd_proc_ls_prof_wR_expected 1.0852
_pd_proc_ls_prof_wR_factor 7.5055
_pd_proc_wavelength 1.541840
_pd_spec_mounting ' ?'
_refine_ls_goodness_of_fit_all 3.74
_refine_ls_number_parameters 113
_refine_ls_number_reflns 2522
_refine_ls_number_restraints 189
_refine_ls_R_I_factor 3.9217
_cod_data_source_file cg401889h_si_002.cif
_cod_data_source_block TUDOR-6
_cod_depositor_comments
;
The following automatic conversions were performed:

'_symmetry_cell_setting' value 'Triclinic' changed to 'triclinic'
according to
/usr/data/users/saulius/automatic-downloads/current/ACS/lib/dictionaries/cif_core.dic
dictionary named 'cif_core.dic' version 2.4.2 from 2011-04-26.

Automatic conversion script
Id: cif_fix_values 2281 2013-09-26 08:29:07Z andrius 
;
_cod_database_code 4510284
_pd_proc_ls_prof_cr_factor 9.1483
_pd_proc_ls_prof_cwr_factor 12.4029
_pd_proc_ls_prof_cwr_expected 1.7933
_pd_proc_ls_prof_chi2 47.8361
_pd_proc_ls_prof_echi2 47.8361

loop_
_symmetry_equiv_pos_as_xyz
x,y,z
-x,-y,-z

loop_
_atom_site_label
_atom_site_fract_x
_atom_site_fract_y
_atom_site_fract_z
_atom_site_U_iso_or_equiv
_atom_site_occupancy
_atom_site_adp_type
_atom_site_type_symbol
C1 0.8652(6) 0.5199(7) 0.6414(10) 0.029(2) 1.00000 Uiso C
C2 0.79083(8) 0.90558(13) 0.75515(2) 0.029(2) 1.00000 Uiso C
C3 0.72249(7) 0.74352(16) 0.58156(3) 0.029(2) 1.00000 Uiso C
C4 0.8825(6) 0.9589(8) 0.8655(8) 0.029(2) 1.00000 Uiso C
C5 0.4893(6) 0.5462(12) 0.275(2) 0.029(2) 1.00000 Uiso C
C6 0.8413(6) 0.5796(7) 0.4902(9) 0.029(2) 1.00000 Uiso C
C7 0.66147(8) 0.57491(16) 0.40052(3) 0.029(2) 1.00000 Uiso C
C8 0.56483(10) 0.61955(16) 0.38338(3) 0.029(2) 1.00000 Uiso C
C9 0.54128(8) 0.73223(18) 0.47851(3) 0.029(2) 1.00000 Uiso C
C10 0.62585(8) 0.79451(15) 0.57413(3) 0.029(2) 1.00000 Uiso C
C11 0.61587(9) 0.91031(10) 0.66791(20) 0.029(2) 1.00000 Uiso C
C12 0.69807(7) 0.96593(14) 0.75482(2) 0.029(2) 1.00000 Uiso C
H13 0.8080 0.4481 0.6578 0.27(2) 1.00000 Uiso H
H14 0.8656 0.9590 0.9916 0.27(2) 1.00000 Uiso H
H15 0.3945 0.6722 0.3327 0.27(2) 1.00000 Uiso H
H16 0.8997 1.0541 0.8399 0.27(2) 1.00000 Uiso H
H17 0.9385 0.4758 0.6363 0.27(2) 1.00000 Uiso H
H18 0.8688 0.5866 0.7494 0.27(2) 1.00000 Uiso H
H19 0.89074 0.64961 0.47826 0.27(2) 1.00000 Uiso H
H20 0.84723 0.52117 0.39662 0.27(2) 1.00000 Uiso H
H21 0.67538 0.47910 0.34262 0.27(2) 1.00000 Uiso H
H22 0.5427 0.9546 0.6699 0.27(2) 1.00000 Uiso H
H23 0.69496 1.03630 0.83580 0.27(2) 1.00000 Uiso H
H24 0.9489 0.9031 0.8436 0.27(2) 1.00000 Uiso H
N25 0.8073(7) 0.7990(9) 0.6711(13) 0.058(5) 1.00000 Uiso N
N26 0.7371(6) 0.6293(9) 0.4971(14) 0.058(5) 1.00000 Uiso N
O27 0.4547(7) 0.7795(9) 0.4845(15) 0.085(5) 1.00000 Uiso O
O28 0.3932(6) 0.5846(11) 0.2816(13) 0.085(5) 1.00000 Uiso O
O29 0.5148(10) 0.4416(9) 0.2184(17) 0.085(5) 1.00000 Uiso O
C30 0.71473(7) 0.83762(12) 0.16166(3) 0.029(2) 1.00000 Uiso C
C31 0.85598(8) 0.66125(10) 0.10790(2) 0.029(2) 1.00000 Uiso C
C32 0.80987(8) 0.86369(11) 0.23434(3) 0.029(2) 1.00000 Uiso C
C33 0.68828(8) 0.72853(13) 0.06490(3) 0.029(2) 1.00000 Uiso C
C34 0.75804(6) 0.63822(13) 0.03594(3) 0.029(2) 1.00000 Uiso C
C35 0.88171(8) 0.77304(13) 0.20628(2) 0.029(2) 1.00000 Uiso C
H36 0.83075 0.95458 0.29304 0.27(2) 1.00000 Uiso H
H37 0.73898 0.55307 -0.03678 0.27(2) 1.00000 Uiso H
H38 0.95620 0.78662 0.26322 0.27(2) 1.00000 Uiso H
H39 0.90958 0.58811 0.09774 0.27(2) 1.00000 Uiso H
N40 0.5882(6) 0.7314(8) 0.0184(14) 0.058(5) 1.00000 Uiso N
H41 0.55393 0.66980 -0.06887 0.27(2) 1.00000 Uiso H
C42 0.54824(6) 0.84681(7) 0.07567(10) 0.029(2) 1.00000 Uiso C
H43 0.4706 0.8714 0.0557 0.27(2) 1.00000 Uiso H
C45 0.62275(6) 0.91349(7) 0.16737(10) 0.029(2) 1.00000 Uiso C
H44 0.6180 1.0057 0.2386 0.27(2) 1.00000 Uiso H
C48 0.87307(6) 0.23626(2) 0.26458(18) 0.029(2) 1.00000 Uiso C
C49 0.74260(6) 0.31245(19) 0.03234(15) 0.029(2) 1.00000 Uiso C
C50 0.91494(6) 0.27504(2) 0.13150(15) 0.029(2) 1.00000 Uiso C
C51 0.77022(6) 0.23428(3) 0.28517(19) 0.029(2) 1.00000 Uiso C
C52 0.70292(6) 0.27218(2) 0.16995(16) 0.029(2) 1.00000 Uiso C
C53 0.84773(6) 0.31388(2) 0.01323(18) 0.029(2) 1.00000 Uiso C
H54 0.99397 0.27055 0.11316 0.27(2) 1.00000 Uiso H
H55 0.62081 0.27623 0.18578 0.27(2) 1.00000 Uiso H
H56 0.87721 0.36422 -0.07865 0.27(2) 1.00000 Uiso H
H57 0.69161 0.34734 -0.05916 0.27(2) 1.00000 Uiso H
N58 0.7566(5) 0.1921(11) 0.4326(10) 0.058(5) 1.00000 Uiso N
H59 0.68749 0.17625 0.47115 0.27(2) 1.00000 Uiso H
C60 0.84890(6) 0.16364(7) 0.50630(10) 0.029(2) 1.00000 Uiso C
H61 0.8551 0.1269 0.6226 0.27(2) 1.00000 Uiso H
C63 0.92312(6) 0.19001(8) 0.40953(9) 0.029(2) 1.00000 Uiso C
H62 1.0028 0.1788 0.4300 0.27(2) 1.00000 Uiso H

loop_
_atom_type_symbol
_atom_type_scat_Cromer_Mann_a1
_atom_type_scat_Cromer_Mann_b1
_atom_type_scat_Cromer_Mann_a2
_atom_type_scat_Cromer_Mann_b2
_atom_type_scat_Cromer_Mann_a3
_atom_type_scat_Cromer_Mann_b3
_atom_type_scat_Cromer_Mann_a4
_atom_type_scat_Cromer_Mann_b4
_atom_type_scat_Cromer_Mann_c
_atom_type_scat_dispersion_real
_atom_type_scat_dispersion_imag
_atom_type_scat_source
c 2.31000 20.84390 1.02000 10.20750 1.58860 0.56870 0.86500 51.65120 0.21560 0.01700 0.00900 International_Tables_for_Crystallography_Vol.C(1991)_Tables_6.1.1.4_and_6.1.1.5
h 0.49300 10.51090 0.32291 26.12570 0.14019 3.14236 0.04081 57.79970 0.00304 0.00000 0.00000 International_Tables_for_Crystallography_Vol.C(1991)_Tables_6.1.1.4_and_6.1.1.5
n 12.21260 0.00570 3.13220 9.89330 2.01250 28.99750 1.16630 0.58260 -11.52900 0.02900 0.01800 International_Tables_for_Crystallography_Vol.C(1991)_Tables_6.1.1.4_and_6.1.1.5
o 3.04850 13.27710 2.28680 5.70110 1.54630 0.32390 0.86700 32.90890 0.25080 0.04700 0.03200 International_Tables_for_Crystallography_Vol.C(1991)_Tables_6.1.1.4_and_6.1.1.5

loop_
_geom_angle_atom_site_label_1
_geom_angle_atom_site_label_2
_geom_angle_atom_site_label_3
_geom_angle
? ? ? ?
C6 C1 H13 111.3
C6 C1 H17 110.2
C6 C1 H18 112.7
H13 C1 H17 107.8
H13 C1 H18 107.1
H17 C1 H18 107.5
C4 C2 C12 120.9(3)
C4 C2 N25 113.9(5)
C12 C2 N25 125.1(4)
C10 C3 N25 124.9(4)
C10 C3 N26 119.3(4)
N25 C3 N26 115.8(6)
C2 C4 H14 110.1
C2 C4 H16 109.1
C2 C4 H24 110.5
H14 C4 H16 109.7
H14 C4 H24 108.9
H16 C4 H24 108.6
C8 C5 O28 116(1)
C8 C5 O29 116(1)
O28 C5 O29 126(1)
C1 C6 H19 111.8
C1 C6 H20 110.8
C1 C6 N26 108.2
H19 C6 H20 105.1
H19 C6 N26 109.2
H20 C6 N26 111.8
C8 C7 H21 118.09
C8 C7 N26 125.4(4)
H21 C7 N26 116.0
C5 C8 C7 118.5(5)
C5 C8 C9 122.7(5)
C7 C8 C9 118.7(1)
C8 C9 C10 115.12(9)
C8 C9 O27 125.9(5)
C10 C9 O27 119.0(5)
C3 C10 C9 122.11(9)
C3 C10 C11 116.08(9)
C9 C10 C11 121.8(1)
C10 C11 C12 119.6(1)
C10 C11 H22 120.2
C12 C11 H22 120.2
C2 C12 C11 119.44(9)
C2 C12 H23 115.00
C11 C12 H23 124.2
C2 N25 C3 114.8(7)
C3 N26 C6 120.0(7)
C3 N26 C7 119.0(7)
C6 N26 C7 120.0(8)
C5 O28 H15 109
C32 C30 C33 123.54(8)
C32 C30 C45 129.68(8)
C33 C30 C45 106.78(7)
C34 C31 C35 121.05(7)
C34 C31 H39 118.84
C35 C31 H39 119.78
C30 C32 C35 116.53(8)
C30 C32 H36 121.21
C35 C32 H36 121.52
C30 C33 C34 120.73(8)
C30 C33 N40 108.0(4)
C34 C33 N40 131.2(4)
C31 C34 C33 117.49(8)
C31 C34 H37 120.57
C33 C34 H37 121.93
C31 C35 C32 120.65(8)
C31 C35 H38 119.42
C32 C35 H38 119.89
C33 N40 H41 122.9
C33 N40 C42 110.4(6)
H41 N40 C42 124.7
N40 C42 H43 124.6
N40 C42 C45 107.7(4)
H43 C42 C45 127.55
C30 C45 C42 106.94(7)
C30 C45 H44 124.85
C42 C45 H44 128.17
C50 C48 C51 123.53(8)
C50 C48 C63 129.68(8)
C51 C48 C63 106.79(7)
C52 C49 C53 121.0(1)
C52 C49 H57 119.5
C53 C49 H57 119.4
C48 C50 C53 116.53(7)
C48 C50 H54 122.91
C53 C50 H54 120.42
C48 C51 C52 120.73(8)
C48 C51 N58 107.3(4)
C52 C51 N58 132.0(4)
C49 C52 C51 117.51(9)
C49 C52 H55 120.04
C51 C52 H55 122.37
C49 C53 C50 120.66(9)
C49 C53 H56 118.98
C50 C53 H56 118.89
C51 N58 H59 122.2
C51 N58 C60 110.7(6)
H59 N58 C60 126.7
N58 C60 H61 122.7
N58 C60 C63 108.2(4)
H61 C60 C63 129.07
C48 C63 C60 106.94(7)
C48 C63 H62 125.46
C60 C63 H62 127.60

loop_
_geom_bond_atom_site_label_1
_geom_bond_atom_site_label_2
_geom_bond_distance
? ? ?
C1 C6 1.50(1)
C1 H13 1.096
C1 H17 1.094
C1 H18 1.094
C2 C4 1.542(7)
C2 C12 1.407(2)
C2 N25 1.32(1)
C3 C10 1.408(2)
C3 N25 1.397(9)
C3 N26 1.38(1)
C4 H14 1.093
C4 H16 1.096
C4 H24 1.094
C5 C8 1.47(1)
C5 O28 1.35(1)
C5 O29 1.24(2)
C6 H19 1.006
C6 H20 0.962
C6 N26 1.50
C7 C8 1.385(2)
C7 H21 1.122(2)
C7 N26 1.332(9)
C8 C9 1.437(2)
C9 C10 1.445(1)
C9 O27 1.27(1)
C10 C11 1.421(2)
C11 C12 1.362(2)
C11 H22 1.093
C12 H23 0.969
H15 O28 1.00
C30 C32 1.375(1)
C30 C33 1.384(2)
C30 C45 1.488(1)
C31 C34 1.402(1)
C31 C35 1.412(1)
C31 H39 1.077
C32 C35 1.397(2)
C32 H36 1.074
C33 C34 1.376(2)
C33 N40 1.361(8)
C34 H37 1.065
C35 H38 1.069
N40 H41 1.013
N40 C42 1.418(9)
C42 H43 1.0769
C42 C45 1.356(1)
C45 H44 1.1128
C48 C50 1.375(2)
C48 C51 1.384(1)
C48 C63 1.488(2)
C49 C52 1.402(2)
C49 C53 1.412(1)
C49 H57 1.095
C50 C53 1.397(2)
C50 H54 1.0692
C51 C52 1.376(2)
C51 N58 1.38(1)
C52 H55 1.1054
C53 H56 1.075
N58 H59 1.006
N58 C60 1.393(8)
C60 H61 1.0902
C60 C63 1.356(1)
C63 H62 1.0713
